data_2216350
loop_
_publ_author_name
'K. Elayaraja'
'S. Prakash Parthiban'
'S. Ramalingom'
'G. Bocelli'
'S. Narayana Kalkura'

_publ_section_title
;
 Tetraaquadiglycinemagnesium(II) hexaaquamagnesium(II) bis(sulfate)
;
_journal_coeditor_code CI2471
_journal_issue 12
_journal_name_full 'Acta Crystallographica Section E'
_journal_page_first m2901
_journal_page_last m2902
_journal_paper_doi 10.1107/S1600536807052890
_journal_volume 63
_journal_year 2007
_chemical_formula_iupac '[Mg (C2 H5 N O2)2 (H2 O)4] [Mg (H2 O)6] (S O4)2'
_chemical_formula_moiety 'H12 Mg O6 2+, C4 H18 Mg1 N2 O8 2+, 2(S O4 2-)'
_chemical_formula_sum 'C4 H30 Mg2 N2 O22 S2'
_chemical_formula_weight 571.04
_chemical_name_systematic
;
Tetraaquadiglycinemagnesium(II) hexaaquamagnesium(II) bis(sulfate)
;
_space_group_IT_number 2
_symmetry_cell_setting triclinic
_symmetry_space_group_name_Hall '-P 1'
_symmetry_space_group_name_H-M 'P -1'
_atom_sites_solution_hydrogens geom
_atom_sites_solution_primary direct
_atom_sites_solution_secondary difmap
_audit_creation_method SHELXL-97
_cell_angle_alpha 85.39(2)
_cell_angle_beta 82.87(2)
_cell_angle_gamma 82.88(2)
_cell_formula_units_Z 1
_cell_length_a 5.988(3)
_cell_length_b 6.783(2)
_cell_length_c 13.391(2)
_cell_measurement_reflns_used 36
_cell_measurement_temperature 293(2)
_cell_measurement_theta_max 17.5
_cell_measurement_theta_min 7.9
_cell_volume 534.4(3)
_computing_cell_refinement 'AED software/Program name? (Belletti, 2004)'
_computing_data_collection 'AED software/Program name? (Belletti, 2004)'
_computing_data_reduction 'AED software/Program name? (Belletti, 2004)'
_computing_molecular_graphics 'PLATON (Spek, 2003)'
_computing_publication_material 'SHELXL97 (Sheldrick, 1997)'
_computing_structure_refinement 'SHELXL97 (Sheldrick, 1997)'
_computing_structure_solution 'SHELXS97 (Sheldrick, 1997)'
_diffrn_ambient_temperature 293(2)
_diffrn_measured_fraction_theta_full 1.000
_diffrn_measured_fraction_theta_max 1.000
_diffrn_measurement_device_type 'Siemens AED'
_diffrn_measurement_method \w--2\q
_diffrn_radiation_monochromator graphite
_diffrn_radiation_source 'fine-focus sealed tube'
_diffrn_radiation_type MoK\a
_diffrn_radiation_wavelength 0.71073
_diffrn_reflns_av_R_equivalents 0.0000
_diffrn_reflns_av_sigmaI/netI 0.0030
_diffrn_reflns_limit_h_max 6
_diffrn_reflns_limit_h_min -7
_diffrn_reflns_limit_k_max 8
_diffrn_reflns_limit_k_min -6
_diffrn_reflns_limit_l_max 16
_diffrn_reflns_limit_l_min -12
_diffrn_reflns_number 1998
_diffrn_reflns_theta_full 25.50
_diffrn_reflns_theta_max 25.50
_diffrn_reflns_theta_min 1.54
_diffrn_standards_decay_% 0
_diffrn_standards_interval_count 50
_diffrn_standards_number 1
_exptl_absorpt_coefficient_mu 0.414
_exptl_absorpt_correction_type none
_exptl_crystal_colour Colourless
_exptl_crystal_density_diffrn 1.775
_exptl_crystal_density_method 'not measured'
_exptl_crystal_description Block
_exptl_crystal_F_000 300
_exptl_crystal_size_max 0.21
_exptl_crystal_size_mid 0.19
_exptl_crystal_size_min 0.16
_refine_diff_density_max 0.944
_refine_diff_density_min -1.067
_refine_ls_extinction_coef 0.37(3)
_refine_ls_extinction_expression Fc^*^=kFc[1+0.001xFc^2^\l^3^/sin(2\q)]^-1/4^
_refine_ls_extinction_method 'SHELXL97 (Sheldrick, 1997)'
_refine_ls_goodness_of_fit_ref 1.156
_refine_ls_hydrogen_treatment mixed
_refine_ls_matrix_type full
_refine_ls_number_parameters 201
_refine_ls_number_reflns 1998
_refine_ls_number_restraints 18
_refine_ls_restrained_S_all 1.151
_refine_ls_R_factor_all 0.0659
_refine_ls_R_factor_gt 0.0658
_refine_ls_shift/su_max 0.007
_refine_ls_shift/su_mean 0.001
_refine_ls_structure_factor_coef Fsqd
_refine_ls_weighting_details 'calc w=1/[\s^2^(Fo^2^)+(0.1149P)^2^+0.6843P] where P=(Fo^2^+2Fc^2^)/3'
_refine_ls_weighting_scheme calc
_refine_ls_wR_factor_gt 0.1714
_refine_ls_wR_factor_ref 0.1714
_reflns_number_gt 1992
_reflns_number_total 1998
_reflns_threshold_expression I>2\s(I)
_cod_data_source_file ci2471.cif
_cod_data_source_block I
_cod_depositor_comments
;
The following automatic conversions were performed:
'_symmetry_cell_setting' value 'Triclinic' changed to 'triclinic'
according to '/home/saulius/struct/CIF-dictionaries/cif_core.dic'
dictionary named 'cif_core.dic' version 2.4.1 from 2010-06-29.

Automatic conversion script
Id: cif_fix_enum 1527 2010-12-29 10:47:43Z saulius 

The following automatic conversions were performed:

'_symmetry_cell_setting' value 'Triclinic' changed to 'triclinic'
according to /home/saulius/struct/CIF-dictionaries/cif_core.dic
dictionary named 'cif_core.dic' version 2.4.1 from 2010-06-29.

Automatic conversion script
Id: cif_fix_values 1715 2011-07-08 13:25:40Z adriana 
;
_cod_database_code 2216350
_cod_database_fobs_code 2216350

loop_
_symmetry_equiv_pos_as_xyz
'x, y, z'
'-x, -y, -z'

loop_
_atom_site_type_symbol
_atom_site_label
_atom_site_fract_x
_atom_site_fract_y
_atom_site_fract_z
_atom_site_U_iso_or_equiv
_atom_site_adp_type
_atom_site_calc_flag
_atom_site_refinement_flags
_atom_site_occupancy
S S1 0.01345(11) 0.91384(10) 0.18807(5) 0.0170(3) Uani d . 1
O O1 0.1835(4) 1.0199(3) 0.12319(18) 0.0300(6) Uani d . 1
O O2 -0.0271(4) 0.7357(3) 0.13906(17) 0.0279(6) Uani d . 1
O O3 -0.2019(4) 1.0445(3) 0.20413(17) 0.0282(6) Uani d . 1
O O4 0.0986(4) 0.8490(4) 0.28613(17) 0.0294(6) Uani d . 1
Mg Mg1 0.5000 0.0000 0.5000 0.0184(4) Uani d S 1
O O5 0.1910(4) 0.1538(4) 0.53615(18) 0.0318(6) Uani d D 1
H H5B 0.116(6) 0.206(6) 0.489(2) 0.044(12) Uiso d D 1
H H5A 0.101(6) 0.150(7) 0.5897(17) 0.046(13) Uiso d D 1
O O6 0.4411(4) 0.0276(4) 0.34899(15) 0.0289(6) Uani d D 1
H H6B 0.326(4) -0.002(6) 0.327(3) 0.040(12) Uiso d D 1
H H6A 0.547(4) 0.032(6) 0.302(2) 0.033(11) Uiso d D 1
O O7 0.6414(4) 0.2747(3) 0.47278(16) 0.0271(6) Uani d . 1
O O8 0.9719(4) 0.3338(5) 0.3855(2) 0.0440(8) Uani d . 1
N N1 0.3922(5) 0.5024(5) 0.3456(2) 0.0317(7) Uani d D 1
H H2N 0.314(7) 0.580(6) 0.304(3) 0.039(11) Uiso d D 1
H H1N 0.369(10) 0.555(8) 0.404(3) 0.069(17) Uiso d D 1
H H3N 0.330(10) 0.392(6) 0.351(5) 0.073(18) Uiso d D 1
C C1 0.7621(5) 0.3521(5) 0.3988(2) 0.0238(7) Uani d . 1
C C2 0.6414(6) 0.4810(5) 0.3195(2) 0.0285(7) Uani d . 1
H H2A 0.6936 0.6117 0.3127 0.034 Uiso calc R 1
H H2B 0.6794 0.4221 0.2550 0.034 Uiso calc R 1
Mg Mg2 0.5000 0.5000 0.0000 0.0186(4) Uani d S 1
O O9 0.2942(4) 0.3973(3) 0.12778(17) 0.0273(6) Uani d D 1
H H9B 0.178(4) 0.478(4) 0.139(3) 0.026(10) Uiso d D 1
H H9A 0.264(6) 0.281(2) 0.126(4) 0.055(14) Uiso d D 1
O O10 0.7834(4) 0.3371(4) 0.04927(17) 0.0283(6) Uani d D 1
H H10B 0.885(6) 0.292(6) 0.005(2) 0.041(12) Uiso d D 1
H H10A 0.777(9) 0.249(6) 0.097(3) 0.067(17) Uiso d D 1
O O11 0.5499(4) 0.7319(4) 0.0805(2) 0.0351(6) Uani d D 1
H H11B 0.462(5) 0.835(4) 0.092(3) 0.040(12) Uiso d D 1
H H11A 0.678(4) 0.740(6) 0.098(4) 0.054(14) Uiso d D 1

loop_
_atom_site_aniso_label
_atom_site_aniso_U_11
_atom_site_aniso_U_22
_atom_site_aniso_U_33
_atom_site_aniso_U_12
_atom_site_aniso_U_13
_atom_site_aniso_U_23
S1 0.0201(5) 0.0216(5) 0.0101(5) -0.0058(3) -0.0018(3) -0.0006(3)
O1 0.0306(13) 0.0290(12) 0.0293(13) -0.0113(10) 0.0076(10) 0.0004(10)
O2 0.0299(12) 0.0317(12) 0.0255(12) -0.0102(9) -0.0044(9) -0.0095(9)
O3 0.0299(13) 0.0316(12) 0.0204(11) 0.0002(9) 0.0013(9) 0.0032(9)
O4 0.0335(13) 0.0385(13) 0.0173(11) -0.0045(10) -0.0091(9) 0.0022(9)
Mg1 0.0209(7) 0.0262(8) 0.0090(7) -0.0065(5) -0.0031(5) 0.0016(5)
O5 0.0248(12) 0.0476(14) 0.0208(12) 0.0000(10) -0.0015(9) 0.0021(10)
O6 0.0265(12) 0.0520(15) 0.0109(10) -0.0142(10) -0.0034(9) -0.0020(9)
O7 0.0350(13) 0.0319(12) 0.0158(11) -0.0122(10) -0.0032(9) 0.0034(9)
O8 0.0279(13) 0.0605(18) 0.0419(16) -0.0090(12) -0.0067(11) 0.0176(13)
N1 0.0319(16) 0.0396(17) 0.0240(14) -0.0035(13) -0.0102(12) 0.0045(12)
C1 0.0296(16) 0.0278(15) 0.0160(14) -0.0101(12) -0.0050(12) 0.0009(11)
C2 0.0323(17) 0.0359(17) 0.0172(15) -0.0078(14) -0.0018(12) 0.0034(13)
Mg2 0.0230(8) 0.0219(7) 0.0124(7) -0.0054(5) -0.0050(5) -0.0015(5)
O9 0.0310(12) 0.0282(12) 0.0227(12) -0.0086(10) -0.0001(9) 0.0011(9)
O10 0.0315(13) 0.0344(13) 0.0171(11) 0.0021(10) -0.0032(9) 0.0016(9)
O11 0.0277(13) 0.0348(13) 0.0475(15) -0.0036(10) -0.0113(11) -0.0199(12)

loop_
_atom_type_symbol
_atom_type_description
_atom_type_scat_dispersion_real
_atom_type_scat_dispersion_imag
_atom_type_scat_source
C C 0.0033 0.0016 'International Tables Vol C Tables 4.2.6.8 and 6.1.1.4'
H H 0.0000 0.0000 'International Tables Vol C Tables 4.2.6.8 and 6.1.1.4'
Mg Mg 0.0486 0.0363 'International Tables Vol C Tables 4.2.6.8 and 6.1.1.4'
N N 0.0061 0.0033 'International Tables Vol C Tables 4.2.6.8 and 6.1.1.4'
O O 0.0106 0.0060 'International Tables Vol C Tables 4.2.6.8 and 6.1.1.4'
S S 0.1246 0.1234 'International Tables Vol C Tables 4.2.6.8 and 6.1.1.4'

loop_
_geom_angle_atom_site_label_1
_geom_angle_atom_site_label_2
_geom_angle_atom_site_label_3
_geom_angle_site_symmetry_1
_geom_angle_site_symmetry_3
_geom_angle
O1 S1 O3 . . 110.14(14)
O1 S1 O2 . . 109.60(14)
O3 S1 O2 . . 108.77(14)
O1 S1 O4 . . 109.55(15)
O3 S1 O4 . . 110.07(14)
O2 S1 O4 . . 108.69(14)
O5 Mg1 O5 2_656 . 180.00(13)
O5 Mg1 O6 2_656 2_656 89.18(10)
O5 Mg1 O6 . 2_656 90.82(10)
O5 Mg1 O6 2_656 . 90.82(10)
O5 Mg1 O6 . . 89.18(10)
O6 Mg1 O6 2_656 . 180.0
O5 Mg1 O7 2_656 . 90.78(10)
O5 Mg1 O7 . . 89.22(10)
O6 Mg1 O7 2_656 . 92.84(9)
O6 Mg1 O7 . . 87.16(9)
O5 Mg1 O7 2_656 2_656 89.22(10)
O5 Mg1 O7 . 2_656 90.78(10)
O6 Mg1 O7 2_656 2_656 87.16(9)
O6 Mg1 O7 . 2_656 92.84(9)
O7 Mg1 O7 . 2_656 180.0
Mg1 O5 H5B . . 119(3)
Mg1 O5 H5A . . 131(3)
H5B O5 H5A . . 108(2)
Mg1 O6 H6B . . 125(3)
Mg1 O6 H6A . . 122(2)
H6B O6 H6A . . 110(2)
C1 O7 Mg1 . . 133.9(2)
C2 N1 H2N . . 116(3)
C2 N1 H1N . . 105(4)
H2N N1 H1N . . 107(5)
C2 N1 H3N . . 115(4)
H2N N1 H3N . . 104(5)
H1N N1 H3N . . 109(6)
O8 C1 O7 . . 125.9(3)
O8 C1 C2 . . 116.3(3)
O7 C1 C2 . . 117.8(3)
N1 C2 C1 . . 111.9(3)
N1 C2 H2A . . 109.2
C1 C2 H2A . . 109.2
N1 C2 H2B . . 109.2
C1 C2 H2B . . 109.2
H2A C2 H2B . . 107.9
O11 Mg2 O11 2_665 . 180.00(13)
O11 Mg2 O10 2_665 2_665 89.87(10)
O11 Mg2 O10 . 2_665 90.13(10)
O11 Mg2 O10 2_665 . 90.13(10)
O11 Mg2 O10 . . 89.87(10)
O10 Mg2 O10 2_665 . 180.00(12)
O11 Mg2 O9 2_665 . 92.24(11)
O11 Mg2 O9 . . 87.76(11)
O10 Mg2 O9 2_665 . 88.69(10)
O10 Mg2 O9 . . 91.31(10)
O11 Mg2 O9 2_665 2_665 87.76(11)
O11 Mg2 O9 . 2_665 92.24(11)
O10 Mg2 O9 2_665 2_665 91.31(10)
O10 Mg2 O9 . 2_665 88.69(10)
O9 Mg2 O9 . 2_665 180.00(15)
Mg2 O9 H9B . . 110(3)
Mg2 O9 H9A . . 115(3)
H9B O9 H9A . . 112(3)
Mg2 O10 H10B . . 117(3)
Mg2 O10 H10A . . 123(3)
H10B O10 H10A . . 106(2)
Mg2 O11 H11B . . 128(3)
Mg2 O11 H11A . . 120(3)
H11B O11 H11A . . 111(2)

loop_
_geom_bond_atom_site_label_1
_geom_bond_atom_site_label_2
_geom_bond_site_symmetry_2
_geom_bond_distance
_geom_bond_publ_flag
S1 O1 . 1.473(2) ?
S1 O3 . 1.474(2) ?
S1 O2 . 1.480(2) ?
S1 O4 . 1.482(2) ?
Mg1 O5 2_656 2.031(2) ?
Mg1 O5 . 2.031(2) y
Mg1 O6 2_656 2.085(2) ?
Mg1 O6 . 2.085(2) y
Mg1 O7 . 2.128(2) y
Mg1 O7 2_656 2.128(2) ?
O5 H5B . 0.846(10) ?
O5 H5A . 0.842(10) ?
O6 H6B . 0.838(10) ?
O6 H6A . 0.838(10) ?
O7 C1 . 1.269(4) ?
O8 C1 . 1.239(4) ?
N1 C2 . 1.481(5) ?
N1 H2N . 0.87(3) ?
N1 H1N . 0.87(3) ?
N1 H3N . 0.87(3) ?
C1 C2 . 1.517(4) ?
C2 H2A . 0.97 ?
C2 H2B . 0.97 ?
Mg2 O11 2_665 2.048(2) ?
Mg2 O11 . 2.048(2) y
Mg2 O10 2_665 2.057(2) ?
Mg2 O10 . 2.057(2) y
Mg2 O9 . 2.105(2) y
Mg2 O9 2_665 2.105(2) ?
O9 H9B . 0.835(10) ?
O9 H9A . 0.834(10) ?
O10 H10B . 0.844(10) ?
O10 H10A . 0.842(10) ?
O11 H11B . 0.837(10) ?
O11 H11A . 0.836(10) ?

loop_
_geom_hbond_atom_site_label_D
_geom_hbond_atom_site_label_H
_geom_hbond_atom_site_label_A
_geom_hbond_site_symmetry_A
_geom_hbond_distance_DH
_geom_hbond_distance_HA
_geom_hbond_distance_DA
_geom_hbond_angle_DHA
N1 H1N O7 2_666 0.87(3) 2.08(5) 2.939(4) 168(4)
N1 H2N O4 . 0.87(3) 2.12(4) 2.877(4) 145(4)
N1 H3N O6 . 0.87(3) 2.48(4) 3.195(5) 140(5)
N1 H3N O8 1_455 0.87(3) 2.21(6) 2.865(4) 131(4)
O5 H5A O4 2_566 0.840(10) 1.92(3) 2.765(4) 178(6)
O5 H5B O8 1_455 0.850(10) 1.83(3) 2.673(4) 175(3)
O6 H6A O3 1_645 0.840(10) 1.87(3) 2.710(4) 176(3)
O6 H6B O4 1_545 0.840(10) 1.95(3) 2.755(4) 163(4)
O9 H9A O1 1_545 0.830(10) 1.90(2) 2.730(3) 178(5)
O9 H9B O2 . 0.840(10) 2.01(3) 2.808(3) 160(3)
O10 H10A O3 1_645 0.840(10) 1.92(4) 2.755(4) 174(5)
O10 H10B O2 2_665 0.840(10) 2.02(3) 2.800(4) 153(3)
O11 H11A O2 1_655 0.840(10) 1.91(3) 2.747(4) 175(4)
O11 H11B O1 . 0.840(10) 1.98(3) 2.786(4) 162(3)

loop_
_geom_torsion_atom_site_label_1
_geom_torsion_atom_site_label_2
_geom_torsion_atom_site_label_3
_geom_torsion_atom_site_label_4
_geom_torsion_site_symmetry_1
_geom_torsion
O5 Mg1 O7 C1 2_656 53.2(3)
O5 Mg1 O7 C1 . -126.8(3)
O6 Mg1 O7 C1 2_656 142.4(3)
O6 Mg1 O7 C1 . -37.6(3)
Mg1 O7 C1 O8 . -90.2(4)
Mg1 O7 C1 C2 . 90.6(4)
O8 C1 C2 N1 . -176.7(3)
O7 C1 C2 N1 . 2.6(4)
